data_4335742
loop_
_publ_author_name
'Chengzhong Cui'
'Patrick R. Shipman'
'Roger A. Lalancette'
'Frieder J\"akle'

_publ_section_title
;
 Tris(2-pyridylborate) (Tpyb) Metal Complexes: Synthesis,
 Characterization, and Formation of Extrinsically Porous Materials with
 Large Cylindrical Channels
;
_journal_name_full 'Inorganic Chemistry'
_journal_page_first 9440
_journal_page_last 9448
_journal_paper_doi 10.1021/ic4010664
_journal_volume 52
_journal_year 2013
_chemical_formula_moiety 'C50 H50 B2 Mg N6'
_chemical_formula_sum 'C50 H50 B2 Mg N6'
_chemical_formula_weight 780.89
_chemical_name_systematic
; 
 ? 
;
_space_group_IT_number 148
_symmetry_cell_setting hexagonal
_symmetry_space_group_name_Hall '-R 3'
_symmetry_space_group_name_H-M 'R -3 :H'
_atom_sites_solution_hydrogens geom
_atom_sites_solution_primary direct
_atom_sites_solution_secondary difmap
_audit_creation_method SHELXL-97
_cell_angle_alpha 90.00
_cell_angle_beta 90.00
_cell_angle_gamma 120.00
_cell_formula_units_Z 9
_cell_length_a 35.6690(6)
_cell_length_b 35.6690(6)
_cell_length_c 9.9695(5)
_cell_measurement_reflns_used 9087
_cell_measurement_temperature 100(2)
_cell_measurement_theta_max 67.71
_cell_measurement_theta_min 2.48
_cell_volume 10984.6(6)
_computing_cell_refinement 'APEX 2'
_computing_data_collection 'APEX 2 (Bruker, 2006)'
_computing_data_reduction 'SAINT (Bruker, 2005)'
_computing_molecular_graphics SHELXTL
_computing_publication_material SHELXTL
_computing_structure_refinement SHELXTL
_computing_structure_solution 'SHELXTL (Sheldrick, 2008b)'
_diffrn_ambient_temperature 100(2)
_diffrn_measured_fraction_theta_full 0.993
_diffrn_measured_fraction_theta_max 0.986
_diffrn_measurement_device_type 'Bruker SMART CCD Apex-II area-detector'
_diffrn_measurement_method '\f and \w'
_diffrn_radiation_monochromator graphite
_diffrn_radiation_source 'fine-focus sealed tube'
_diffrn_radiation_type CuK\a
_diffrn_radiation_wavelength 1.54178
_diffrn_reflns_av_R_equivalents 0.050
_diffrn_reflns_av_sigmaI/netI 0.034
_diffrn_reflns_limit_h_max 42
_diffrn_reflns_limit_h_min -41
_diffrn_reflns_limit_k_max 42
_diffrn_reflns_limit_k_min -42
_diffrn_reflns_limit_l_max 11
_diffrn_reflns_limit_l_min -11
_diffrn_reflns_number 24794
_diffrn_reflns_theta_full 67.50
_diffrn_reflns_theta_max 68.06
_diffrn_reflns_theta_min 2.48
_diffrn_standards_decay_% 0
_diffrn_standards_number 0
_exptl_absorpt_coefficient_mu 0.595
_exptl_absorpt_correction_T_max 0.943
_exptl_absorpt_correction_T_min 0.797
_exptl_absorpt_correction_type numerical
_exptl_absorpt_process_details 'SADABS (Sheldrick, 2008a)'
_exptl_crystal_colour colourless
_exptl_crystal_density_diffrn 1.062
_exptl_crystal_description block
_exptl_crystal_F_000 3726
_exptl_crystal_size_max 0.40
_exptl_crystal_size_mid 0.18
_exptl_crystal_size_min 0.10
_platon_squeeze_details
;
Disordered solvent toluene molecules were not determined, but SQUEEZE 
found that there were approximately six such disordered solvent 
molecules per cell.
;
_refine_diff_density_max 0.30
_refine_diff_density_min -0.24
_refine_diff_density_rms 0.03
_refine_ls_goodness_of_fit_ref 1.06
_refine_ls_hydrogen_treatment constr
_refine_ls_matrix_type full
_refine_ls_number_parameters 272
_refine_ls_number_reflns 4390
_refine_ls_number_restraints 0
_refine_ls_restrained_S_all 1.06
_refine_ls_R_factor_all 0.048
_refine_ls_R_factor_gt 0.038
_refine_ls_shift/su_max 0.00
_refine_ls_shift/su_mean 0.00
_refine_ls_structure_factor_coef Fsqd
_refine_ls_weighting_details 'calc w=1/[\s^2^(Fo^2^)+(0.0522P)^2^+4.7329P] where P=(Fo^2^+2Fc^2^)/3'
_refine_ls_weighting_scheme calc
_refine_ls_wR_factor_gt 0.097
_refine_ls_wR_factor_ref 0.102
_reflns_number_gt 3620
_reflns_number_total 4390
_reflns_threshold_expression I>2\s(I)
_cod_data_source_file ic4010664_si_002.cif
_cod_data_source_block complex2-Mg_C7H8
_cod_original_sg_symbol_H-M 'R -3'
_cod_database_code 4335742

loop_
_symmetry_equiv_pos_as_xyz
'x, y, z'
'-y, x-y, z'
'-x+y, -x, z'
'x+2/3, y+1/3, z+1/3'
'-y+2/3, x-y+1/3, z+1/3'
'-x+y+2/3, -x+1/3, z+1/3'
'x+1/3, y+2/3, z+2/3'
'-y+1/3, x-y+2/3, z+2/3'
'-x+y+1/3, -x+2/3, z+2/3'
'-x, -y, -z'
'y, -x+y, -z'
'x-y, x, -z'
'-x+2/3, -y+1/3, -z+1/3'
'y+2/3, -x+y+1/3, -z+1/3'
'x-y+2/3, x+1/3, -z+1/3'
'-x+1/3, -y+2/3, -z+2/3'
'y+1/3, -x+y+2/3, -z+2/3'
'x-y+1/3, x+2/3, -z+2/3'

loop_
_atom_site_label
_atom_site_type_symbol
_atom_site_fract_x
_atom_site_fract_y
_atom_site_fract_z
_atom_site_U_iso_or_equiv
_atom_site_adp_type
_atom_site_occupancy
_atom_site_symmetry_multiplicity
_atom_site_calc_flag
_atom_site_refinement_flags
Mg1 Mg 0.5000 0.0000 0.0000 0.02585(16) Uani 1 2 d S
B1 B 0.47864(5) 0.07824(5) 0.04101(17) 0.0259(3) Uani 1 1 d .
N1 N 0.46787(4) 0.02235(4) -0.13998(12) 0.0280(3) Uani 1 1 d .
N2 N 0.46190(3) 0.00745(4) 0.15937(12) 0.0265(3) Uani 1 1 d .
N3 N 0.54567(4) 0.06682(4) 0.03201(12) 0.0281(3) Uani 1 1 d .
C1 C 0.45751(4) 0.05268(4) -0.10069(14) 0.0259(3) Uani 1 1 d .
C2 C 0.42666(5) 0.05715(5) -0.17577(16) 0.0313(3) Uani 1 1 d .
H2 H 0.4183 0.0773 -0.1475 0.038 Uiso 1 1 calc R
C3 C 0.40824(5) 0.03283(5) -0.28965(17) 0.0394(4) Uani 1 1 d .
H3 H 0.3872 0.0359 -0.3390 0.047 Uiso 1 1 calc R
C4 C 0.42103(6) 0.00381(5) -0.33077(17) 0.0411(4) Uani 1 1 d .
H4 H 0.4098 -0.0127 -0.4105 0.049 Uiso 1 1 calc R
C5 C 0.45049(5) -0.00040(5) -0.25288(15) 0.0345(3) Uani 1 1 d .
H5 H 0.4591 -0.0205 -0.2803 0.041 Uiso 1 1 calc R
C6 C 0.45139(4) 0.03917(4) 0.14951(14) 0.0243(3) Uani 1 1 d .
C7 C 0.41544(4) 0.03436(4) 0.22176(15) 0.0278(3) Uani 1 1 d .
H7 H 0.4067 0.0553 0.2118 0.033 Uiso 1 1 calc R
C8 C 0.39264(4) -0.00028(4) 0.30703(15) 0.0303(3) Uani 1 1 d .
H8 H 0.3684 -0.0031 0.3553 0.036 Uiso 1 1 calc R
C9 C 0.40551(4) -0.03085(4) 0.32149(15) 0.0295(3) Uani 1 1 d .
H9 H 0.3912 -0.0544 0.3822 0.035 Uiso 1 1 calc R
C10 C 0.43977(4) -0.02576(4) 0.24446(15) 0.0294(3) Uani 1 1 d .
H10 H 0.4483 -0.0470 0.2518 0.035 Uiso 1 1 calc R
C11 C 0.53124(4) 0.09542(4) 0.04833(14) 0.0260(3) Uani 1 1 d .
C12 C 0.56196(5) 0.13891(5) 0.07172(16) 0.0324(3) Uani 1 1 d .
H12 H 0.5526 0.1594 0.0820 0.039 Uiso 1 1 calc R
C13 C 0.60572(5) 0.15271(5) 0.08014(16) 0.0365(4) Uani 1 1 d .
H13 H 0.6261 0.1823 0.0963 0.044 Uiso 1 1 calc R
C14 C 0.61933(5) 0.12286(5) 0.06471(16) 0.0363(4) Uani 1 1 d .
H14 H 0.6491 0.1312 0.0710 0.044 Uiso 1 1 calc R
C15 C 0.58836(4) 0.08070(5) 0.04005(15) 0.0334(3) Uani 1 1 d .
H15 H 0.5975 0.0601 0.0279 0.040 Uiso 1 1 calc R
C16 C 0.47288(4) 0.12042(4) 0.06414(14) 0.0258(3) Uani 1 1 d .
C17 C 0.47722(4) 0.14860(4) -0.04032(15) 0.0278(3) Uani 1 1 d .
H17 H 0.4823 0.1420 -0.1284 0.033 Uiso 1 1 calc R
C18 C 0.47446(4) 0.18577(4) -0.02119(15) 0.0289(3) Uani 1 1 d .
H18 H 0.4774 0.2035 -0.0962 0.035 Uiso 1 1 calc R
C19 C 0.46751(4) 0.19763(4) 0.10520(15) 0.0293(3) Uani 1 1 d .
C20 C 0.46544(5) 0.17128(4) 0.21179(15) 0.0300(3) Uani 1 1 d .
H20 H 0.4620 0.1789 0.3005 0.036 Uiso 1 1 calc R
C21 C 0.46823(4) 0.13436(4) 0.19138(15) 0.0282(3) Uani 1 1 d .
H21 H 0.4669 0.1176 0.2673 0.034 Uiso 1 1 calc R
C22 C 0.46255(5) 0.23737(5) 0.13101(16) 0.0353(4) Uani 1 1 d .
C23 C 0.42095(6) 0.22409(5) 0.21058(19) 0.0443(4) Uani 1 1 d .
H23A H 0.3961 0.2015 0.1614 0.066 Uiso 1 1 calc R
H23C H 0.4172 0.2493 0.2226 0.066 Uiso 1 1 calc R
H23B H 0.4229 0.2129 0.2986 0.066 Uiso 1 1 calc R
C24 C 0.50178(6) 0.27088(5) 0.21221(17) 0.0433(4) Uani 1 1 d .
H24C H 0.5035 0.2579 0.2970 0.065 Uiso 1 1 calc R
H24B H 0.4985 0.2961 0.2308 0.065 Uiso 1 1 calc R
H24A H 0.5283 0.2800 0.1605 0.065 Uiso 1 1 calc R
C25 C 0.46016(7) 0.25826(5) -0.00063(18) 0.0478(4) Uani 1 1 d .
H25B H 0.4879 0.2703 -0.0477 0.072 Uiso 1 1 calc R
H25A H 0.4539 0.2815 0.0189 0.072 Uiso 1 1 calc R
H25C H 0.4372 0.2364 -0.0572 0.072 Uiso 1 1 calc R

loop_
_atom_site_aniso_label
_atom_site_aniso_U_11
_atom_site_aniso_U_22
_atom_site_aniso_U_33
_atom_site_aniso_U_23
_atom_site_aniso_U_13
_atom_site_aniso_U_12
Mg1 0.0248(3) 0.0305(3) 0.0258(4) -0.0013(3) -0.0002(2) 0.0166(3)
B1 0.0248(7) 0.0294(8) 0.0258(9) -0.0009(6) -0.0019(6) 0.0152(6)
N1 0.0293(6) 0.0326(6) 0.0244(7) -0.0030(5) -0.0021(5) 0.0172(5)
N2 0.0272(6) 0.0294(6) 0.0251(7) -0.0005(5) -0.0002(5) 0.0159(5)
N3 0.0250(6) 0.0359(6) 0.0247(7) -0.0011(5) -0.0002(5) 0.0161(5)
C1 0.0238(6) 0.0279(7) 0.0257(8) 0.0006(5) 0.0017(5) 0.0127(5)
C2 0.0318(7) 0.0352(7) 0.0316(9) -0.0040(6) -0.0043(6) 0.0204(6)
C3 0.0412(8) 0.0470(9) 0.0374(10) -0.0070(7) -0.0130(7) 0.0275(7)
C4 0.0520(10) 0.0476(9) 0.0300(10) -0.0128(7) -0.0139(7) 0.0297(8)
C5 0.0421(8) 0.0399(8) 0.0291(9) -0.0064(6) -0.0039(6) 0.0263(7)
C6 0.0243(6) 0.0271(6) 0.0222(8) -0.0051(5) -0.0053(5) 0.0134(5)
C7 0.0267(7) 0.0289(7) 0.0300(9) -0.0037(6) -0.0021(6) 0.0155(6)
C8 0.0262(7) 0.0335(7) 0.0301(9) -0.0035(6) 0.0030(6) 0.0139(6)
C9 0.0320(7) 0.0284(7) 0.0251(8) -0.0009(6) 0.0013(6) 0.0129(6)
C10 0.0337(7) 0.0306(7) 0.0272(9) -0.0010(6) -0.0011(6) 0.0187(6)
C11 0.0270(7) 0.0332(7) 0.0181(8) 0.0010(5) -0.0001(5) 0.0151(6)
C12 0.0314(7) 0.0346(7) 0.0296(9) 0.0003(6) -0.0007(6) 0.0153(6)
C13 0.0285(7) 0.0377(8) 0.0326(10) -0.0001(6) -0.0012(6) 0.0086(6)
C14 0.0231(7) 0.0503(9) 0.0302(9) 0.0001(7) -0.0008(6) 0.0144(6)
C15 0.0283(7) 0.0462(8) 0.0289(9) -0.0006(6) 0.0000(6) 0.0211(7)
C16 0.0229(6) 0.0270(7) 0.0267(8) -0.0021(5) -0.0025(5) 0.0119(5)
C17 0.0282(7) 0.0302(7) 0.0233(8) -0.0011(6) 0.0004(5) 0.0132(6)
C18 0.0322(7) 0.0270(7) 0.0246(8) 0.0029(5) -0.0011(6) 0.0126(6)
C19 0.0338(7) 0.0249(7) 0.0264(9) -0.0014(6) -0.0039(6) 0.0125(6)
C20 0.0377(8) 0.0280(7) 0.0221(8) -0.0029(6) -0.0021(6) 0.0148(6)
C21 0.0316(7) 0.0281(7) 0.0240(8) 0.0001(5) -0.0040(6) 0.0143(6)
C22 0.0515(9) 0.0252(7) 0.0299(9) -0.0030(6) -0.0044(7) 0.0195(7)
C23 0.0548(10) 0.0361(8) 0.0499(12) -0.0063(7) -0.0017(8) 0.0287(8)
C24 0.0589(10) 0.0279(8) 0.0354(10) -0.0049(7) -0.0037(8) 0.0160(7)
C25 0.0791(13) 0.0309(8) 0.0398(11) -0.0025(7) -0.0094(9) 0.0323(8)

loop_
_atom_type_symbol
_atom_type_description
_atom_type_scat_dispersion_real
_atom_type_scat_dispersion_imag
_atom_type_scat_source
C C 0.0181 0.0091 'International Tables Vol C Tables 4.2.6.8 and 6.1.1.4'
H H 0.0000 0.0000 'International Tables Vol C Tables 4.2.6.8 and 6.1.1.4'
B B 0.0090 0.0039 'International Tables Vol C Tables 4.2.6.8 and 6.1.1.4'
N N 0.0311 0.0180 'International Tables Vol C Tables 4.2.6.8 and 6.1.1.4'
Mg Mg 0.1719 0.1771 'International Tables Vol C Tables 4.2.6.8 and 6.1.1.4'

loop_
_geom_angle_atom_site_label_1
_geom_angle_atom_site_label_2
_geom_angle_atom_site_label_3
_geom_angle
_geom_angle_site_symmetry_1
_geom_angle_site_symmetry_3
N3 Mg1 N3 180.0 . 10_655
N3 Mg1 N2 94.04(4) . 10_655
N3 Mg1 N2 85.96(4) 10_655 10_655
N3 Mg1 N2 85.96(4) . .
N3 Mg1 N2 94.04(4) 10_655 .
N2 Mg1 N2 179.999(1) 10_655 .
N3 Mg1 N1 86.27(4) . .
N3 Mg1 N1 93.73(4) 10_655 .
N2 Mg1 N1 92.93(4) 10_655 .
N2 Mg1 N1 87.07(4) . .
N3 Mg1 N1 93.73(4) . 10_655
N3 Mg1 N1 86.27(4) 10_655 10_655
N2 Mg1 N1 87.06(4) 10_655 10_655
N2 Mg1 N1 92.94(4) . 10_655
N1 Mg1 N1 180.0 . 10_655
C16 B1 C6 113.24(11) . .
C16 B1 C1 113.44(11) . .
C6 B1 C1 100.51(10) . .
C16 B1 C11 107.07(11) . .
C6 B1 C11 111.37(11) . .
C1 B1 C11 111.25(11) . .
C5 N1 C1 119.57(12) . .
C5 N1 Mg1 118.71(9) . .
C1 N1 Mg1 120.24(9) . .
C10 N2 C6 119.53(12) . .
C10 N2 Mg1 118.46(9) . .
C6 N2 Mg1 119.56(9) . .
C15 N3 C11 119.88(12) . .
C15 N3 Mg1 120.69(10) . .
C11 N3 Mg1 119.40(9) . .
N1 C1 C2 118.38(13) . .
N1 C1 B1 117.09(11) . .
C2 C1 B1 124.23(12) . .
C3 C2 C1 121.41(13) . .
C3 C2 H2 119.3 . .
C1 C2 H2 119.3 . .
C2 C3 C4 118.82(14) . .
C2 C3 H3 120.6 . .
C4 C3 H3 120.6 . .
C5 C4 C3 118.04(15) . .
C5 C4 H4 121.0 . .
C3 C4 H4 121.0 . .
N1 C5 C4 123.65(14) . .
N1 C5 H5 118.2 . .
C4 C5 H5 118.2 . .
N2 C6 C7 118.37(12) . .
N2 C6 B1 117.40(11) . .
C7 C6 B1 123.90(12) . .
C8 C7 C6 121.24(12) . .
C8 C7 H7 119.4 . .
C6 C7 H7 119.4 . .
C7 C8 C9 119.31(13) . .
C7 C8 H8 120.3 . .
C9 C8 H8 120.3 . .
C10 C9 C8 117.37(13) . .
C10 C9 H9 121.3 . .
C8 C9 H9 121.3 . .
N2 C10 C9 123.99(13) . .
N2 C10 H10 118.0 . .
C9 C10 H10 118.0 . .
N3 C11 C12 118.04(12) . .
N3 C11 B1 119.94(12) . .
C12 C11 B1 122.02(12) . .
C13 C12 C11 121.48(14) . .
C13 C12 H12 119.3 . .
C11 C12 H12 119.3 . .
C14 C13 C12 119.15(14) . .
C14 C13 H13 120.4 . .
C12 C13 H13 120.4 . .
C15 C14 C13 117.66(13) . .
C15 C14 H14 121.2 . .
C13 C14 H14 121.2 . .
N3 C15 C14 123.78(14) . .
N3 C15 H15 118.1 . .
C14 C15 H15 118.1 . .
C17 C16 C21 114.09(12) . .
C17 C16 B1 122.42(12) . .
C21 C16 B1 123.09(12) . .
C18 C17 C16 123.15(13) . .
C18 C17 H17 118.4 . .
C16 C17 H17 118.4 . .
C19 C18 C17 121.51(13) . .
C19 C18 H18 119.2 . .
C17 C18 H18 119.2 . .
C18 C19 C20 116.27(13) . .
C18 C19 C22 123.58(13) . .
C20 C19 C22 120.14(13) . .
C21 C20 C19 121.58(14) . .
C21 C20 H20 119.2 . .
C19 C20 H20 119.2 . .
C20 C21 C16 123.21(13) . .
C20 C21 H21 118.4 . .
C16 C21 H21 118.4 . .
C25 C22 C23 108.21(14) . .
C25 C22 C19 111.44(13) . .
C23 C22 C19 109.99(12) . .
C25 C22 C24 108.83(13) . .
C23 C22 C24 109.34(14) . .
C19 C22 C24 109.00(13) . .
C22 C23 H23A 109.5 . .
C22 C23 H23C 109.5 . .
H23A C23 H23C 109.5 . .
C22 C23 H23B 109.5 . .
H23A C23 H23B 109.5 . .
H23C C23 H23B 109.5 . .
C22 C24 H24C 109.5 . .
C22 C24 H24B 109.5 . .
H24C C24 H24B 109.5 . .
C22 C24 H24A 109.5 . .
H24C C24 H24A 109.5 . .
H24B C24 H24A 109.5 . .
C22 C25 H25B 109.5 . .
C22 C25 H25A 109.5 . .
H25B C25 H25A 109.5 . .
C22 C25 H25C 109.5 . .
H25B C25 H25C 109.5 . .
H25A C25 H25C 109.5 . .

loop_
_geom_bond_atom_site_label_1
_geom_bond_atom_site_label_2
_geom_bond_distance
_geom_bond_site_symmetry_2
Mg1 N3 2.1340(12) .
Mg1 N3 2.1341(12) 10_655
Mg1 N2 2.1916(11) 10_655
Mg1 N2 2.1917(11) .
Mg1 N1 2.1932(12) .
Mg1 N1 2.1933(12) 10_655
B1 C16 1.6332(19) .
B1 C6 1.644(2) .
B1 C1 1.646(2) .
B1 C11 1.6589(19) .
N1 C5 1.3440(19) .
N1 C1 1.3640(17) .
N2 C10 1.3457(18) .
N2 C6 1.3617(17) .
N3 C15 1.3477(17) .
N3 C11 1.3626(17) .
C1 C2 1.4044(19) .
C2 C3 1.379(2) .
C2 H2 0.9500 .
C3 C4 1.386(2) .
C3 H3 0.9500 .
C4 C5 1.374(2) .
C4 H4 0.9500 .
C5 H5 0.9500 .
C6 C7 1.4043(19) .
C7 C8 1.381(2) .
C7 H7 0.9500 .
C8 C9 1.386(2) .
C8 H8 0.9500 .
C9 C10 1.376(2) .
C9 H9 0.9500 .
C10 H10 0.9500 .
C11 C12 1.401(2) .
C12 C13 1.385(2) .
C12 H12 0.9500 .
C13 C14 1.382(2) .
C13 H13 0.9500 .
C14 C15 1.371(2) .
C14 H14 0.9500 .
C15 H15 0.9500 .
C16 C17 1.401(2) .
C16 C21 1.402(2) .
C17 C18 1.3911(19) .
C17 H17 0.9500 .
C18 C19 1.390(2) .
C18 H18 0.9500 .
C19 C20 1.396(2) .
C19 C22 1.5352(19) .
C20 C21 1.3848(19) .
C20 H20 0.9500 .
C21 H21 0.9500 .
C22 C25 1.533(2) .
C22 C23 1.534(2) .
C22 C24 1.539(2) .
C23 H23A 0.9800 .
C23 H23C 0.9800 .
C23 H23B 0.9800 .
C24 H24C 0.9800 .
C24 H24B 0.9800 .
C24 H24A 0.9800 .
C25 H25B 0.9800 .
C25 H25A 0.9800 .
C25 H25C 0.9800 .

loop_
_geom_torsion_atom_site_label_1
_geom_torsion_atom_site_label_2
_geom_torsion_atom_site_label_3
_geom_torsion_atom_site_label_4
_geom_torsion
_geom_torsion_site_symmetry_1
N3 Mg1 N1 C5 142.56(11) .
N3 Mg1 N1 C5 -37.44(11) 10_655
N2 Mg1 N1 C5 48.69(11) 10_655
N2 Mg1 N1 C5 -131.31(11) .
N1 Mg1 N1 C5 4.1(7) 10_655
N3 Mg1 N1 C1 -51.39(10) .
N3 Mg1 N1 C1 128.61(10) 10_655
N2 Mg1 N1 C1 -145.26(10) 10_655
N2 Mg1 N1 C1 34.74(10) .
N1 Mg1 N1 C1 170.1(7) 10_655
N3 Mg1 N2 C10 -143.70(11) .
N3 Mg1 N2 C10 36.30(11) 10_655
N2 Mg1 N2 C10 105.24(14) 10_655
N1 Mg1 N2 C10 129.83(10) .
N1 Mg1 N2 C10 -50.16(10) 10_655
N3 Mg1 N2 C6 54.09(10) .
N3 Mg1 N2 C6 -125.91(10) 10_655
N2 Mg1 N2 C6 -56.98(11) 10_655
N1 Mg1 N2 C6 -32.38(10) .
N1 Mg1 N2 C6 147.63(10) 10_655
N3 Mg1 N3 C15 2.1(6) 10_655
N2 Mg1 N3 C15 -45.28(12) 10_655
N2 Mg1 N3 C15 134.72(12) .
N1 Mg1 N3 C15 -137.96(12) .
N1 Mg1 N3 C15 42.04(12) 10_655
N3 Mg1 N3 C11 -176.0(6) 10_655
N2 Mg1 N3 C11 136.65(11) 10_655
N2 Mg1 N3 C11 -43.35(11) .
N1 Mg1 N3 C11 43.96(11) .
N1 Mg1 N3 C11 -136.04(11) 10_655
C5 N1 C1 C2 4.0(2) .
Mg1 N1 C1 C2 -161.92(10) .
C5 N1 C1 B1 178.04(13) .
Mg1 N1 C1 B1 12.11(15) .
C16 B1 C1 N1 167.93(11) .
C6 B1 C1 N1 -70.88(14) .
C11 B1 C1 N1 47.13(16) .
C16 B1 C1 C2 -18.43(19) .
C6 B1 C1 C2 102.76(14) .
C11 B1 C1 C2 -139.22(14) .
N1 C1 C2 C3 -2.5(2) .
B1 C1 C2 C3 -176.02(14) .
C1 C2 C3 C4 -0.7(2) .
C2 C3 C4 C5 2.3(3) .
C1 N1 C5 C4 -2.5(2) .
Mg1 N1 C5 C4 163.62(13) .
C3 C4 C5 N1 -0.7(3) .
C10 N2 C6 C7 -4.69(19) .
Mg1 N2 C6 C7 157.33(10) .
C10 N2 C6 B1 -178.40(12) .
Mg1 N2 C6 B1 -16.38(15) .
C16 B1 C6 N2 -164.77(11) .
C1 B1 C6 N2 73.90(13) .
C11 B1 C6 N2 -44.04(16) .
C16 B1 C6 C7 21.90(18) .
C1 B1 C6 C7 -99.43(14) .
C11 B1 C6 C7 142.63(13) .
N2 C6 C7 C8 3.7(2) .
B1 C6 C7 C8 176.99(13) .
C6 C7 C8 C9 0.0(2) .
C7 C8 C9 C10 -2.7(2) .
C6 N2 C10 C9 2.1(2) .
Mg1 N2 C10 C9 -160.15(11) .
C8 C9 C10 N2 1.7(2) .
C15 N3 C11 C12 0.7(2) .
Mg1 N3 C11 C12 178.80(10) .
C15 N3 C11 B1 -178.97(13) .
Mg1 N3 C11 B1 -0.88(17) .
C16 B1 C11 N3 -179.89(12) .
C6 B1 C11 N3 55.82(17) .
C1 B1 C11 N3 -55.42(17) .
C16 B1 C11 C12 0.45(18) .
C6 B1 C11 C12 -123.85(14) .
C1 B1 C11 C12 124.91(14) .
N3 C11 C12 C13 -0.9(2) .
B1 C11 C12 C13 178.76(14) .
C11 C12 C13 C14 0.2(2) .
C12 C13 C14 C15 0.7(2) .
C11 N3 C15 C14 0.2(2) .
Mg1 N3 C15 C14 -177.83(12) .
C13 C14 C15 N3 -1.0(2) .
C6 B1 C16 C17 -153.16(12) .
C1 B1 C16 C17 -39.42(17) .
C11 B1 C16 C17 83.71(15) .
C6 B1 C16 C21 34.46(17) .
C1 B1 C16 C21 148.20(13) .
C11 B1 C16 C21 -88.67(15) .
C21 C16 C17 C18 -3.84(19) .
B1 C16 C17 C18 -176.85(12) .
C16 C17 C18 C19 0.6(2) .
C17 C18 C19 C20 2.8(2) .
C17 C18 C19 C22 -177.69(13) .
C18 C19 C20 C21 -2.8(2) .
C22 C19 C20 C21 177.66(13) .
C19 C20 C21 C16 -0.6(2) .
C17 C16 C21 C20 3.83(19) .
B1 C16 C21 C20 176.79(13) .
C18 C19 C22 C25 7.6(2) .
C20 C19 C22 C25 -172.87(14) .
C18 C19 C22 C23 127.61(15) .
C20 C19 C22 C23 -52.86(18) .
C18 C19 C22 C24 -112.52(16) .
C20 C19 C22 C24 67.00(18) .

loop_
_platon_squeeze_void_nr
_platon_squeeze_void_average_x
_platon_squeeze_void_average_y
_platon_squeeze_void_average_z
_platon_squeeze_void_volume
_platon_squeeze_void_count_electrons
_platon_squeeze_void_content
1 0.000 0.000 -0.012 612 102 ' '
2 0.007 0.258 0.119 10 0 ' '
3 -0.007 0.742 0.881 10 0 ' '
4 0.076 0.416 0.786 10 0 ' '
5 0.083 0.674 0.548 10 0 ' '
6 0.333 0.667 0.155 609 102 ' '
7 0.250 0.993 0.119 10 0 ' '
8 0.258 0.250 0.881 10 0 ' '
9 0.326 0.409 0.548 10 0 ' '
10 0.340 0.924 0.786 10 0 ' '
11 0.409 0.083 0.452 10 0 ' '
12 0.416 0.340 0.214 10 0 ' '
13 0.667 0.333 0.822 608 102 ' '
14 0.584 0.659 0.786 10 0 ' '
15 0.591 0.917 0.547 10 0 ' '
16 0.659 0.076 0.214 10 0 ' '
17 0.674 0.591 0.452 10 0 ' '
18 0.742 0.749 0.119 10 0 ' '
19 0.749 0.007 0.881 10 0 ' '
20 0.917 0.326 0.452 10 0 ' '
21 0.924 0.584 0.214 10 0 ' '
